data_2006445
loop_
_publ_author_name
'Park, Koon Ha'
'Kang, Jin Soo'
'Oh, Mi-Ran'
'Suh, Il-Hwan'

_publ_section_title
;
 4,4'-Bis(acetylamino)-2,2'-di(2-thienyl)biphenyl--Ethanol (1/1)
;
_journal_issue 9
_journal_name_full 'Acta Crystallographica Section C'
_journal_page_first 1320
_journal_page_last 1322
_journal_paper_doi 10.1107/S0108270197006306
_journal_volume 53
_journal_year 1997
_chemical_formula_iupac C~24~H~20~N~2~O~2~S~2~.C~2~H~5~OH
_chemical_formula_sum 'C26 H26 N2 O3 S2'
_chemical_formula_weight 478.61
_chemical_name_systematic
;
 ?
;
_space_group_IT_number 14
_symmetry_cell_setting monoclinic
_symmetry_space_group_name_Hall '-P 2ybc'
_symmetry_space_group_name_H-M 'P 1 21/c 1'
_audit_creation_method SHELXL
_cell_angle_alpha 90.00
_cell_angle_beta 119.35(2)
_cell_angle_gamma 90.00
_cell_formula_units_Z 4
_cell_length_a 13.228(3)
_cell_length_b 12.805(2)
_cell_length_c 16.817(6)
_cell_measurement_reflns_used 25
_cell_measurement_temperature 288(2)
_cell_measurement_theta_max 25.210
_cell_measurement_theta_min 19.886
_cell_volume 2482.9(12)
_diffrn_ambient_temperature 288(2)
_diffrn_measurement_device CAD4
_diffrn_measurement_method \w/2\q
_diffrn_radiation_monochromator graphite
_diffrn_radiation_source 'fine-focus sealed tube'
_diffrn_radiation_type MoK\a
_diffrn_radiation_wavelength 0.71069
_diffrn_reflns_av_R_equivalents 0.0000
_diffrn_reflns_av_sigmaI/netI 0.1544
_diffrn_reflns_limit_h_max 14
_diffrn_reflns_limit_h_min -16
_diffrn_reflns_limit_k_max 15
_diffrn_reflns_limit_k_min 0
_diffrn_reflns_limit_l_max 20
_diffrn_reflns_limit_l_min 0
_diffrn_reflns_number 4869
_diffrn_reflns_theta_max 25.97
_diffrn_reflns_theta_min 2.11
_diffrn_standards_decay_% 1.67
_diffrn_standards_interval_time 240
_diffrn_standards_number 3
_exptl_absorpt_coefficient_mu 0.244
_exptl_absorpt_correction_type none
_exptl_crystal_colour colorless
_exptl_crystal_density_diffrn 1.280
_exptl_crystal_density_method 'not measured'
_exptl_crystal_description parallelepiped
_exptl_crystal_F_000 1008
_exptl_crystal_size_max 0.26
_exptl_crystal_size_mid 0.23
_exptl_crystal_size_min 0.07
_refine_diff_density_max 0.307
_refine_diff_density_min -0.325
_refine_ls_extinction_method none
_refine_ls_goodness_of_fit_all 0.737
_refine_ls_goodness_of_fit_obs 1.041
_refine_ls_hydrogen_treatment refxyz
_refine_ls_matrix_type full
_refine_ls_number_parameters 298
_refine_ls_number_reflns 4869
_refine_ls_number_restraints 0
_refine_ls_restrained_S_all 0.737
_refine_ls_restrained_S_obs 1.041
_refine_ls_R_factor_all 0.1478
_refine_ls_R_factor_obs .0500
_refine_ls_shift/esd_max 0.000
_refine_ls_shift/esd_mean 0.000
_refine_ls_structure_factor_coef Fsqd
_refine_ls_weighting_details 'w = 1/[\s^2^(Fo^2^)+(0.03P)^2^+0.5P] where P=(Fo^2^+2Fc^2^)/3'
_refine_ls_weighting_scheme calc
_refine_ls_wR_factor_all 0.1214
_refine_ls_wR_factor_obs .0881
_reflns_number_observed 1476
_reflns_number_total 4869
_reflns_observed_criterion >2sigma(I)
_cod_data_source_file ab1451.cif
_cod_data_source_block repeatp
_cod_original_cell_volume 2482.9(11)
_cod_original_sg_symbol_H-M 'P 21/c'
_cod_database_code 2006445

loop_
_symmetry_equiv_pos_as_xyz
'x, y, z'
'-x, y+1/2, -z+1/2'
'-x, -y, -z'
'x, -y-1/2, z-1/2'

loop_
_atom_site_aniso_label
_atom_site_aniso_U_11
_atom_site_aniso_U_22
_atom_site_aniso_U_33
_atom_site_aniso_U_12
_atom_site_aniso_U_13
_atom_site_aniso_U_23
S .0993(12) .0821(12) .1184(14) .0025(10) .0680(12) -.0083(11)
O1 .052(2) .064(3) .087(3) -.009(2) .025(2) -.034(2)
O .113(3) .096(3) .112(3) .039(3) .083(3) .050(3)
N .030(2) .059(3) .068(3) -.005(2) .024(2) -.020(2)
C1 .028(2) .020(2) .039(2) -.005(2) .014(2) -.006(2)
C2 .033(2) .035(2) .043(3) -.004(2) .025(2) .000(2)
C3 .030(2) .033(2) .066(3) .003(2) .034(2) -.004(2)
C4 .041(3) .030(2) .053(3) -.007(2) .021(2) -.011(2)
C5 .046(3) .048(3) .052(3) -.005(2) .031(3) -.009(2)
C6 .043(3) .045(3) .047(3) .007(2) .031(2) .000(2)
C7 .094(4) .057(3) .037(3) -.033(3) .040(3) -.029(3)
C8 .029(2) .067(3) .034(3) -.010(2) .011(2) .022(2)
C9 .028(2) .024(2) .020(2) .002(2) .013(2) .001(2)
C10 .062(3) .022(2) .075(3) -.003(2) .055(3) -.003(2)
C11 .031(3) .039(3) .079(4) -.010(2) .013(3) -.006(3)
C12 .051(3) .093(5) .102(4) -.025(3) .035(3) -.040(4)
C13 .173(8) .094(6) .102(6) .019(5) .090(6) .021(5)
C14 .238(10) .171(9) .127(8) .057(8) .075(8) .003(7)
S' .0613(8) .0475(8) .0526(8) .0024(7) .0212(7) -.0094(7)
O1' .059(2) .071(3) .084(3) .009(2) .016(2) .032(2)
N' .025(2) .050(2) .046(2) .000(2) .010(2) .018(2)
C1' .028(2) .030(2) .052(3) .001(2) .032(2) -.003(2)
C2' .035(2) .024(2) .041(2) .007(2) .030(2) .002(2)
C3' .031(2) .039(2) .037(2) -.002(2) .016(2) .005(2)
C4' .022(2) .047(3) .038(3) -.006(2) .012(2) .002(2)
C5' .050(3) .038(3) .066(3) .004(2) .035(3) .005(3)
C6' .047(3) .026(2) .060(3) -.010(2) .025(2) -.006(2)
C7' .035(2) .033(2) .055(3) .019(2) .022(2) .008(2)
C8' .037(2) .045(3) .042(3) .009(2) .021(2) .002(2)
C9' .026(2) .038(2) .033(2) .003(2) .014(2) -.006(2)
C10' .034(2) .029(2) .036(2) -.009(2) .022(2) -.005(2)
C11' .041(3) .053(3) .058(3) .003(3) .019(3) .012(3)
C12' .047(3) .063(4) .114(5) .003(3) .014(3) .026(3)

loop_
_atom_site_label
_atom_site_fract_x
_atom_site_fract_y
_atom_site_fract_z
_atom_site_U_iso_or_equiv
_atom_site_thermal_displace_type
_atom_site_calc_flag
_atom_site_refinement_flags
_atom_site_occupancy
_atom_site_disorder_group
_atom_site_type_symbol
S -.16773(14) .75454(13) -.02263(12) .0936(6) Uani d . 1 . S
O1 -.4217(3) .4092(3) -.4186(2) .0711(11) Uani d . 1 . O
O .5249(3) .4235(3) .2077(3) .0950(13) Uani d . 1 . O
HO .5165(3) .4599(3) .1648(3) .050 Uiso calc R 1 . H
N -.4018(3) .5074(3) -.2997(2) .0522(10) Uani d . 1 . N
HN -.4402(3) .5331(3) -.2752(2) .050 Uiso calc R 1 . H
C1 -.0493(3) .5884(3) -.1560(3) .0302(9) Uani d . 1 . C
C2 -.1229(3) .6111(3) -.1222(3) .0341(10) Uani d . 1 . C
C3 -.2398(3) .5822(3) -.1727(3) .0391(11) Uani d . 1 . C
H3 -.2902(3) .5994(3) -.1509(3) .050 Uiso calc R 1 . H
C4 -.2816(4) .5290(3) -.2538(3) .0418(11) Uani d . 1 . C
C5 -.2086(3) .5013(3) -.2875(3) .0456(12) Uani d . 1 . C
H5 -.2352(3) .4635(3) -.3413(3) .050 Uiso calc R 1 . H
C6 -.0946(3) .5323(3) -.2374(3) .0412(11) Uani d . 1 . C
H6 -.0444(3) .5147(3) -.2593(3) .050 Uiso calc R 1 . H
C7 -.0755(4) .7777(4) .0844(3) .0592(15) Uani d . 1 . C
H7 -.0903(4) .8254(4) .1192(3) .050 Uiso calc R 1 . H
C8 .0230(3) .7227(3) .1183(3) .0451(12) Uani d . 1 . C
H8 .0814(3) .7274(3) .1788(3) .050 Uiso calc R 1 . H
C9 .0307(3) .6552(3) .0523(2) .0233(8) Uani d . 1 . C
H9 .0930(3) .6129(3) .0623(2) .050 Uiso calc R 1 . H
C10 -.0788(4) .6665(3) -.0332(3) .0435(11) Uani d . 1 . C
C11 -.4646(4) .4514(4) -.3772(4) .0560(14) Uani d . 1 . C
C12 -.5923(4) .4452(4) -.4083(3) .083(2) Uani d . 1 . C
H121 -.6334(4) .4950(4) -.4561(3) .050 Uiso calc R 1 . H
H122 -.6048(4) .4604(4) -.3579(3) .050 Uiso calc R 1 . H
H123 -.6200(4) .3761(4) -.4305(3) .050 Uiso calc R 1 . H
C13 .6011(7) .3457(5) .2210(5) .114(3) Uani d . 1 . C
H131 .6739(7) .3767(5) .2324(5) .050 Uiso calc R 1 . H
H132 .5714(7) .3052(5) .1653(5) .050 Uiso calc R 1 . H
C14 .6224(7) .2797(6) .2911(5) .185(4) Uani d . 1 . C
H141 .6926(7) .2415(6) .3080(5) .050 Uiso calc R 1 . H
H142 .5590(7) .2317(6) .2721(5) .050 Uiso calc R 1 . H
H143 .6308(7) .3193(6) .3424(5) .050 Uiso calc R 1 . H
S' .04785(11) .92278(10) -.06812(8) .0567(4) Uani d . 1 . S
O1' .5255(3) .5804(3) .0983(2) .0798(11) Uani d . 1 . O
N' .4226(3) .7150(3) .0045(2) .0438(9) Uani d . 1 . N
HN' .4308(3) .7751(3) -.0145(2) .050 Uiso calc R 1 . H
C1' .0730(3) .6233(3) -.1132(3) .0317(10) Uani d . 1 . C
C2' .1054(3) .7284(3) -.1043(3) .0285(9) Uani d . 1 . C
C3' .2233(3) .7536(3) -.0624(2) .0357(10) Uani d . 1 . C
H3' .2450(3) .8236(3) -.0553(2) .050 Uiso calc R 1 . H
C4' .3076(3) .6784(3) -.0318(3) .0369(10) Uani d . 1 . C
C5' .2785(4) .5741(3) -.0402(3) .0484(12) Uani d . 1 . C
H5' .3350(4) .5223(3) -.0190(3) .050 Uiso calc R 1 . H
C6' .1610(3) .5496(3) -.0817(3) .0447(12) Uani d . 1 . C
H6' .1402(3) .4794(3) -.0888(3) .050 Uiso calc R 1 . H
C7' -.0817(3) .9787(3) -.1419(3) .0408(11) Uani d . 1 . C
H7' -.1053(3) 1.0442(3) -.1335(3) .050 Uiso calc R 1 . H
C8' -.1453(3) .9169(3) -.2137(3) .0403(10) Uani d . 1 . C
H8' -.2194(3) .9340(3) -.2599(3) .050 Uiso calc R 1 . H
C9' -.0876(3) .8223(3) -.2119(3) .0326(10) Uani d . 1 . C
H9' -.1186(3) .7723(3) -.2579(3) .050 Uiso calc R 1 . H
C10' .0200(3) .8128(3) -.1340(3) .0309(9) Uani d . 1 . C
C11' .5207(4) .6670(4) .0651(3) .0524(13) Uani d . 1 . C
C12' .6306(4) .7262(4) .0922(4) .085(2) Uani d . 1 . C
H12A .6544(4) .7611(4) .1492(4) .050 Uiso calc R 1 . H
H12B .6176(4) .7768(4) .0461(4) .050 Uiso calc R 1 . H
H12C .6902(4) .6785(4) .0986(4) .050 Uiso calc R 1 . H

loop_
_atom_type_symbol
_atom_type_description
_atom_type_scat_dispersion_real
_atom_type_scat_dispersion_imag
_atom_type_scat_source
C C 0.0033 0.0016 'International Tables Vol C Tables 4.2.6.8 and 6.1.1.4'
H H 0.0000 0.0000 'International Tables Vol C Tables 4.2.6.8 and 6.1.1.4'
O O 0.0106 0.0060 'International Tables Vol C Tables 4.2.6.8 and 6.1.1.4'
N N 0.0061 0.0033 'International Tables Vol C Tables 4.2.6.8 and 6.1.1.4'
S S 0.1246 0.1234 'International Tables Vol C Tables 4.2.6.8 and 6.1.1.4'

loop_
_geom_angle_atom_site_label_1
_geom_angle_atom_site_label_2
_geom_angle_atom_site_label_3
_geom_angle
_geom_angle_publ_flag
C7 S C10 93.1(3) y
C13 O HO 109.5(3) ?
C11 N C4 128.4(4) ?
C11 N HN 115.8(3) ?
C4 N HN 115.8(2) ?
C2 C1 C6 117.6(4) ?
C2 C1 C1' 124.1(3) ?
C6 C1 C1' 118.2(3) ?
C1 C2 C3 119.2(4) ?
C1 C2 C10 120.4(3) ?
C3 C2 C10 120.4(4) ?
C4 C3 C2 121.3(4) ?
C4 C3 H3 119.4(2) ?
C2 C3 H3 119.4(2) ?
C3 C4 C5 120.7(4) ?
C3 C4 N 115.8(4) ?
C5 C4 N 123.5(4) ?
C6 C5 C4 116.8(4) ?
C6 C5 H5 121.6(2) ?
C4 C5 H5 121.6(3) ?
C5 C6 C1 124.3(4) ?
C5 C6 H6 117.9(2) ?
C1 C6 H6 117.9(2) ?
C8 C7 S 114.8(4) y
C8 C7 H7 122.6(3) ?
S C7 H7 122.6(2) ?
C7 C8 C9 114.0(4) y
C7 C8 H8 123.0(3) ?
C9 C8 H8 123.0(2) ?
C8 C9 C10 106.6(3) y
C8 C9 H9 126.7(2) ?
C10 C9 H9 126.7(2) ?
C9 C10 C2 130.5(3) ?
C9 C10 S 111.4(3) ?
C2 C10 S 118.0(3) y
O1 C11 N 123.1(4) ?
O1 C11 C12 122.4(5) ?
N C11 C12 114.5(5) ?
C11 C12 H121 109.5(3) ?
C11 C12 H121 109.5(3) ?
H121 C12 H121 109.5 ?
C11 C12 H121 109.5(3) ?
H121 C12 H121 109.5 ?
H121 C12 H121 109.5 ?
O C13 C14 114.9(6) ?
O C13 H131 108.5(4) ?
C14 C13 H131 108.5(5) ?
O C13 H132 108.5(4) ?
C14 C13 H132 108.5(5) ?
H131 C13 H132 107.5 ?
C13 C14 H141 109.5(5) ?
C13 C14 H142 109.5(5) ?
H141 C14 H142 109.5 ?
C13 C14 H143 109.5(5) ?
H141 C14 H143 109.5 ?
H142 C14 H143 109.5 ?
C7' S' C10' 93.1(2) ?
C11' N' C4' 127.6(4) ?
C11' N' HN' 116.2(3) ?
C4' N' HN' 116.2(2) ?
C6' C1' C2' 117.3(3) ?
C6' C1' C1 119.5(3) ?
C2' C1' C1 123.2(3) ?
C1' C2' C3' 118.9(3) ?
C1' C2' C10' 122.0(3) ?
C3' C2' C10' 119.0(3) ?
C4' C3' C2' 121.9(4) ?
C4' C3' H3' 119.0(2) ?
C2' C3' H3' 119.0(2) ?
C3' C4' C5' 120.6(4) ?
C3' C4' N' 115.8(4) ?
C5' C4' N' 123.6(4) ?
C4' C5' C6' 117.2(4) ?
C4' C5' H5' 121.4(2) ?
C6' C5' H5' 121.4(3) ?
C1' C6' C5' 124.1(4) ?
C1' C6' H6' 118.0(2) ?
C5' C6' H6' 118.0(3) ?
C8' C7' S' 111.8(3) ?
C8' C7' H7' 124.1(2) ?
S' C7' H7' 124.12(15) ?
C7' C8' C9' 113.0(4) ?
C7' C8' H8' 123.5(2) ?
C9' C8' H8' 123.5(2) ?
C10' C9' C8' 112.7(4) ?
C10' C9' H9' 123.7(2) ?
C8' C9' H9' 123.7(2) ?
C9' C10' C2' 130.5(3) ?
C9' C10' S' 109.5(3) ?
C2' C10' S' 120.0(3) ?
O1' C11' N' 125.0(4) ?
O1' C11' C12' 119.4(4) ?
N' C11' C12' 115.5(4) ?
C11' C12' H12A 109.5(3) ?
C11' C12' H12B 109.5(3) ?
H12A C12' H12B 109.5 ?
C11' C12' H12C 109.5(3) ?
H12A C12' H12C 109.5 ?
H12B C12' H12C 109.5 ?

loop_
_geom_bond_atom_site_label_1
_geom_bond_atom_site_label_2
_geom_bond_distance
_geom_bond_site_symmetry_2
_geom_bond_publ_flag
S C7 1.633(4) . y
S C10 1.700(4) . y
O1 C11 1.218(5) . y
O C13 1.355(6) . ?
O HO 0.82 . ?
N C11 1.358(5) . ?
N C4 1.414(5) . ?
N HN 0.86 . ?
C1 C2 1.376(5) . ?
C1 C6 1.396(5) . ?
C1 C1' 1.481(5) . ?
C2 C3 1.401(5) . ?
C2 C10 1.494(5) . ?
C3 C4 1.376(5) . ?
C3 H3 0.93 . ?
C4 C5 1.384(5) . ?
C5 C6 1.377(5) . ?
C5 H5 0.93 . ?
C6 H6 0.93 . ?
C7 C8 1.338(6) . y
C7 H7 0.93 . ?
C8 C9 1.449(5) . y
C8 H8 0.93 . ?
C9 C10 1.465(5) . y
C9 H9 0.93 . ?
C11 C12 1.506(5) . ?
C12 H121 0.96 . ?
C12 H121 0.96 . ?
C12 H121 0.96 . ?
C13 C14 1.363(7) . ?
C13 H131 0.97 . ?
C13 H132 0.97 . ?
C14 H141 0.96 . ?
C14 H142 0.96 . ?
C14 H143 0.96 . ?
S' C7' 1.704(4) . y
S' C10' 1.716(4) . y
O1' C11' 1.228(5) . y
N' C11' 1.343(5) . ?
N' C4' 1.414(4) . ?
N' HN' 0.86 . ?
C1' C6' 1.386(5) . ?
C1' C2' 1.398(5) . ?
C2' C3' 1.399(4) . ?
C2' C10' 1.463(5) . ?
C3' C4' 1.369(5) . ?
C3' H3' 0.93 . ?
C4' C5' 1.377(5) . ?
C5' C6' 1.392(5) . ?
C5' H5' 0.93 . ?
C6' H6' 0.93 . ?
C7' C8' 1.340(5) . y
C7' H7' 0.93 . ?
C8' C9' 1.424(5) . y
C8' H8' 0.93 . ?
C9' C10' 1.388(5) . y
C9' H9' 0.93 . ?
C11' C12' 1.499(6) . ?
C12' H12A 0.96 . ?
C12' H12B 0.96 . ?
C12' H12C 0.96 . ?

loop_
_geom_hbond_atom_site_label_D
_geom_hbond_atom_site_label_H
_geom_hbond_atom_site_label_A
_geom_hbond_site_symmetry_A
_geom_hbond_distance_DH
_geom_hbond_distance_HA
_geom_hbond_distance_DA
_geom_hbond_angle_DHA
_geom_hbond_publ_flag
O HO O1' . 0.819(7) 1.943(6) 2.726(6) 159.8(5) y
N HN O 3_565 0.861(6) 2.025(7) 2.881(7) 172.6(5) y
N' HN' O1 2_554 0.860(6) 2.024(5) 2.873(5) 169.0(4) y

loop_
_cod_related_entry_id
_cod_related_entry_database
_cod_related_entry_code
1 ChemSpider 21137565
